data_7715621
loop_
_publ_author_name
'Liu, Zhi-Kun'
'Sun, Ke'
'Xue, Jin-Peng'
'Yao, Zi-Shuo'
'Tao, Jun'

_publ_section_title
;
 Guest water-induced structural transformation and spin-crossover
 variation of a two-dimensional Hofmann-type compound.
;
_journal_issue 17
_journal_name_full 'Dalton transactions (Cambridge, England : 2003)'
_journal_page_first 7522
_journal_page_last 7526
_journal_paper_doi 10.1039/d4dt00435c
_journal_volume 53
_journal_year 2024
_chemical_formula_moiety 'C22 H14 Fe N14 O4 Pt'
_chemical_formula_sum 'C22 H14 Fe N14 O4 Pt'
_chemical_formula_weight 789.41
_space_group_crystal_system monoclinic
_space_group_IT_number 12
_space_group_name_Hall '-C 2y'
_space_group_name_H-M_alt 'C 1 2/m 1'
_atom_sites_solution_hydrogens geom
_atom_sites_solution_primary iterative
_audit_creation_date 2024-03-16
_audit_creation_method
;
Olex2 1.3
(compiled 2020.02.04 svn.rd84adfe8 for OlexSys, GUI svn.r6032)
;
_audit_update_record
;
2024-03-16 deposited with the CCDC.	2024-04-03 downloaded from the CCDC.
;
_cell_angle_alpha 90
_cell_angle_beta 98.444(6)
_cell_angle_gamma 90
_cell_formula_units_Z 4
_cell_length_a 26.2968(16)
_cell_length_b 7.2061(4)
_cell_length_c 14.9288(9)
_cell_measurement_reflns_used 4279
_cell_measurement_temperature 250.01(10)
_cell_measurement_theta_max 30.0210
_cell_measurement_theta_min 3.9280
_cell_volume 2798.3(3)
_computing_cell_refinement 'CrysAlisPro 1.171.39.29d (Rigaku OD, 2017)'
_computing_data_collection 'CrysAlisPro 1.171.39.29d (Rigaku OD, 2017)'
_computing_data_reduction 'CrysAlisPro 1.171.39.29d (Rigaku OD, 2017)'
_computing_molecular_graphics 'Olex2 1.3 (Dolomanov et al., 2009)'
_computing_publication_material 'Olex2 1.3 (Dolomanov et al., 2009)'
_computing_structure_refinement 'SHELXL 2018/3 (Sheldrick, 2015)'
_computing_structure_solution 'olex2.solve 1.3 (Bourhis et al., 2015)'
_diffrn_ambient_temperature 250.00
_diffrn_detector_area_resol_mean 5.8140
_diffrn_measured_fraction_theta_full 0.996
_diffrn_measured_fraction_theta_max 0.996
_diffrn_measurement_details
;
List of Runs (angles in degrees, time in seconds):

  # Type    Start    End  Width  t~exp~   \w     \q     \k     \f   Frames
#--------------------------------------------------------------------------
  1  \w    -69.00  14.00   0.25    5.85    --    0.10 -38.00 -90.00  332
  2  \w    -47.00  31.00   0.25    5.85    --    0.10 -82.00 -90.00  312
  3  \w    -15.00  17.00   0.25    5.85    --    0.10 -82.00 150.00  128
  4  \w    -12.00  32.00   0.25    5.85    --    0.10  38.00  60.00  176
  5  \w    -41.00 -16.00   0.25    5.85    --    0.10 -82.00  30.00  100
;
_diffrn_measurement_device 'four-circle diffractometer'
_diffrn_measurement_device_type 'CrysAlisPro 1.171.40.53 (Rigaku Oxford Diffraction, 2019)'
_diffrn_measurement_method '\w scans'
_diffrn_radiation_type MoK\a
_diffrn_radiation_wavelength 0.71073
_diffrn_reflns_av_R_equivalents 0.0456
_diffrn_reflns_av_unetI/netI 0.0375
_diffrn_reflns_Laue_measured_fraction_full 0.996
_diffrn_reflns_Laue_measured_fraction_max 0.996
_diffrn_reflns_limit_h_max 30
_diffrn_reflns_limit_h_min -31
_diffrn_reflns_limit_k_max 8
_diffrn_reflns_limit_k_min -8
_diffrn_reflns_limit_l_max 17
_diffrn_reflns_limit_l_min -17
_diffrn_reflns_number 11948
_diffrn_reflns_point_group_measured_fraction_full 0.996
_diffrn_reflns_point_group_measured_fraction_max 0.996
_diffrn_reflns_theta_full 25.023
_diffrn_reflns_theta_max 25.023
_diffrn_reflns_theta_min 3.604
_diffrn_source 'micro-focus sealed X-ray tube'
_exptl_absorpt_coefficient_mu 5.569
_exptl_absorpt_correction_T_max 1.00000
_exptl_absorpt_correction_T_min 0.44750
_exptl_absorpt_correction_type multi-scan
_exptl_absorpt_process_details
;
CrysAlisPro 1.171.39.29d (Rigaku Oxford Diffraction, 2017)
Empirical absorption correction using spherical harmonics,
 implemented in SCALE3 ABSPACK scaling algorithm.
;
_exptl_crystal_colour red
_exptl_crystal_colour_primary red
_exptl_crystal_density_diffrn 1.874
_exptl_crystal_description plate
_exptl_crystal_F_000 1520
_exptl_crystal_size_max 0.2
_exptl_crystal_size_mid 0.2
_exptl_crystal_size_min 0.02
_refine_diff_density_max 4.438
_refine_diff_density_min -1.006
_refine_diff_density_rms 0.152
_refine_ls_extinction_method none
_refine_ls_goodness_of_fit_ref 1.076
_refine_ls_hydrogen_treatment constr
_refine_ls_matrix_type full
_refine_ls_number_parameters 420
_refine_ls_number_reflns 2687
_refine_ls_number_restraints 1558
_refine_ls_restrained_S_all 0.857
_refine_ls_R_factor_all 0.0446
_refine_ls_R_factor_gt 0.0352
_refine_ls_shift/su_max 0.002
_refine_ls_shift/su_mean 0.000
_refine_ls_structure_factor_coef Fsqd
_refine_ls_weighting_details 'w=1/[\s^2^(Fo^2^)+(0.0571P)^2^+7.8949P] where P=(Fo^2^+2Fc^2^)/3'
_refine_ls_weighting_scheme calc
_refine_ls_wR_factor_gt 0.0916
_refine_ls_wR_factor_ref 0.0989
_reflns_Friedel_coverage 0.000
_reflns_number_gt 2071
_reflns_number_total 2687
_reflns_threshold_expression 'I > 2\s(I)'
_cod_data_source_file d4dt00435c2.cif
_cod_data_source_block 250k-dry-c2m
_cod_depositor_comments 'Adding full bibliography for 7715619--7715624.cif.'
_cod_database_code 7715621
_shelx_shelxl_version_number 2018/3
_shelx_space_group_comment
;
The symmetry employed for this shelxl refinement is uniquely defined
by the following loop, which should always be used as a source of
symmetry information in preference to the above space-group names.
They are only intended as comments.
;
_shelx_estimated_absorpt_t_max 0.897
_shelx_estimated_absorpt_t_min 0.402
_olex2_refinement_description
;
1. Fixed Uiso
 At 1.2 times of:
  All C(H) groups
2. Restrained distances
 N12B-C16B
 1.3 with sigma of 0.02
3. Restrained planarity
 N2, N5B, N3A, N3B, N6B, N6A, N4A, N4B, N5A, C2A, C2B, C3A, C3B, C4A, C4B, C5A,
  C6A, C7A, C8A, C9A, C10A, C5B, C6B, C7B, C8B, C9B, C10B
 with sigma of 0.1
 N10A, N12A, N9A, N11A, N8, N9B, N10B, N11B, N12B, C18A, C13B, C18B, C16A,
 C12B, C20B, C16B, C20A, C14B, C12A, C13A, C14A, C19B, C17B, C15B, C19A, C15A,
 C17A
 with sigma of 0.1
4. Uiso/Uaniso restraints and constraints
All non-hydrogen atoms have similar U: within 2A with sigma of 0.04 and sigma
for terminal atoms of 0.08 within 2A
5. Rigid body (RIGU) restrains
 All non-hydrogen atoms
 with sigma for 1-2 distances of 0.004 and sigma for 1-3 distances of 0.004
6. Others
 Sof(O3B)=Sof(O1B)=Sof(O4B)=Sof(O2B)=Sof(N5B)=Sof(N3B)=Sof(N6B)=Sof(N9B)=
 Sof(N4B)=Sof(N10B)=Sof(N11B)=Sof(N12B)=Sof(C13B)=Sof(H13B)=Sof(C2B)=Sof(H2B)=
 Sof(C3B)=Sof(H3B)=Sof(C12B)=Sof(H12B)=Sof(C20B)=Sof(H20B)=Sof(C19B)=Sof(H19B)=
 Sof(C18B)=Sof(H18B)=Sof(C17B)=Sof(H17B)=Sof(C16B)=Sof(C15B)=Sof(C4B)=Sof(H4B)=
 Sof(C14B)=Sof(H14B)=Sof(C5B)=Sof(C6B)=Sof(H6B)=Sof(C7B)=Sof(H7B)=Sof(C8B)=
 Sof(H8B)=Sof(C9B)=Sof(H9B)=Sof(C10B)=0.5*(1-FVAR(2))
 Sof(O1A)=Sof(O3A)=Sof(O2A)=Sof(O4A)=Sof(N10A)=Sof(N12A)=Sof(N9A)=Sof(N3A)=
 Sof(N11A)=Sof(N6A)=Sof(N4A)=Sof(N5A)=Sof(C18A)=Sof(H18A)=Sof(C19A)=Sof(H19A)=
 Sof(C20A)=Sof(C15A)=Sof(C16A)=Sof(H16A)=Sof(C17A)=Sof(H17A)=Sof(C2A)=Sof(H2A)=
 Sof(C3A)=Sof(H3A)=Sof(C4A)=Sof(H4A)=Sof(C5A)=Sof(C6A)=Sof(C7A)=Sof(H7A)=
 Sof(C8A)=Sof(H8A)=Sof(C9A)=Sof(H9A)=Sof(C10A)=Sof(H10A)=Sof(C12A)=Sof(H12A)=
 Sof(C13A)=Sof(H13A)=Sof(C14A)=Sof(H14A)=0.5*FVAR(2)
7.a Aromatic/amide H refined with riding coordinates:
 C18A(H18A), C19A(H19A), C16A(H16A), C17A(H17A), C13B(H13B), C2A(H2A),
 C2B(H2B), C3A(H3A), C3B(H3B), C12B(H12B), C4A(H4A), C20B(H20B), C19B(H19B),
 C18B(H18B), C17B(H17B), C4B(H4B), C7A(H7A), C8A(H8A), C9A(H9A), C10A(H10A),
 C14B(H14B), C12A(H12A), C13A(H13A), C14A(H14A), C6B(H6B), C7B(H7B), C8B(H8B),
 C9B(H9B)
7.b Fitted hexagon refined as free rotating group:
 C18A(C19A,C20A,C15A,C16A,C17A), C20B(C19B,C18B,C17B,C16B,C15B), C5A(C6A,C7A,
 C8A,C9A,C10A), C5B(C6B,C7B,C8B,C9B,C10B)
;
_olex2_submission_special_instructions 'No special instructions were received'
_oxdiff_exptl_absorpt_empirical_details
;
Empirical correction (ABSPACK) includes:
- Absorption correction using spherical harmonics
- Frame scaling
;

loop_
_space_group_symop_operation_xyz
'x, y, z'
'-x, y, -z'
'x+1/2, y+1/2, z'
'-x+1/2, y+1/2, -z'
'-x, -y, -z'
'x, -y, z'
'-x+1/2, -y+1/2, -z'
'x+1/2, -y+1/2, z'

loop_
_atom_site_label
_atom_site_type_symbol
_atom_site_fract_x
_atom_site_fract_y
_atom_site_fract_z
_atom_site_U_iso_or_equiv
_atom_site_adp_type
_atom_site_occupancy
_atom_site_site_symmetry_order
_atom_site_calc_flag
_atom_site_refinement_flags_posn
_atom_site_refinement_flags_adp
_atom_site_refinement_flags_occupancy
_atom_site_disorder_assembly
_atom_site_disorder_group
Pt1 Pt 0.50065(2) 0.000000 0.74773(2) 0.02489(15) Uani 1 2 d S TU P . .
Fe1 Fe 0.500000 0.500000 0.500000 0.0207(3) Uani 1 4 d S T P A .
Fe2 Fe 0.500000 -0.500000 1.000000 0.0224(3) Uani 1 4 d S T P A .
O1A O 0.8777(7) 0.416(4) 0.6603(14) 0.101(7) Uani 0.337(3) 1 d . U P A 1
O3B O 0.8744(17) -0.403(8) 1.158(3) 0.100(10) Uani 0.163(3) 1 d . U P A 2
O1B O 0.783(2) 0.648(10) 0.242(3) 0.124(14) Uani 0.163(3) 1 d . U P A 2
O3A O 0.7325(8) -0.601(4) 0.8000(14) 0.109(7) Uani 0.337(3) 1 d . U P A 1
O2A O 0.8241(9) 0.655(4) 0.6489(15) 0.099(6) Uani 0.337(3) 1 d . U P A 1
O4A O 0.7774(9) -0.343(5) 0.7523(15) 0.115(7) Uani 0.337(3) 1 d . U P A 1
O4B O 0.822(2) -0.645(9) 1.139(4) 0.112(11) Uani 0.163(3) 1 d . U P A 2
O2B O 0.7332(17) 0.386(8) 0.308(3) 0.104(11) Uani 0.163(3) 1 d . U P A 2
N1 N 0.4953(2) 0.3019(8) 0.5948(3) 0.0364(12) Uani 1 1 d . U . . .
N10A N 0.6667(5) -0.500000 1.0693(12) 0.048(3) Uani 0.674(5) 2 d S TU P A 1
N7 N 0.5081(2) -0.2947(8) 0.9023(3) 0.0380(12) Uani 1 1 d . U . . .
N2 N 0.5795(3) 0.500000 0.5326(6) 0.0452(18) Uani 1 2 d S TU P . .
N5B N 0.7190(10) 0.500000 0.558(2) 0.063(6) Uani 0.326(5) 2 d S TU P A 2
N12A N 0.7668(7) -0.500000 0.8083(12) 0.094(5) Uani 0.674(5) 2 d S TU P A 1
N9A N 0.6013(7) -0.500000 1.1471(12) 0.068(5) Uani 0.674(5) 2 d S TU P A 1
N3A N 0.6062(6) 0.500000 0.6116(10) 0.055(4) Uani 0.674(5) 2 d S TU P A 1
N11A N 0.7181(5) -0.500000 1.0597(9) 0.054(3) Uani 0.674(5) 2 d S TU P A 1
N3B N 0.5993(14) 0.500000 0.642(3) 0.064(7) Uani 0.326(5) 2 d S TU P A 2
N6B N 0.7674(16) 0.500000 0.309(3) 0.101(8) Uani 0.326(5) 2 d S TU P A 2
N6A N 0.8478(6) 0.500000 0.6160(12) 0.077(4) Uani 0.674(5) 2 d S TU P A 1
N8 N 0.5821(3) -0.500000 1.0479(6) 0.0496(19) Uani 1 2 d S TU P . .
N4A N 0.6587(5) 0.500000 0.5125(10) 0.045(3) Uani 0.674(5) 2 d S TU P A 1
N9B N 0.6082(19) -0.500000 1.121(3) 0.069(6) Uani 0.326(5) 2 d S TU P A 2
N4B N 0.6671(13) 0.500000 0.564(3) 0.057(6) Uani 0.326(5) 2 d S TU P A 2
N10B N 0.6590(13) -0.500000 1.013(3) 0.063(6) Uani 0.326(5) 2 d S TU P A 2
N11B N 0.6992(13) -0.500000 0.963(2) 0.075(7) Uani 0.326(5) 2 d S TU P A 2
N12B N 0.8465(18) -0.500000 1.117(2) 0.099(8) Uani 0.326(5) 2 d DS TU P A 2
N5A N 0.7010(6) 0.500000 0.4660(9) 0.060(4) Uani 0.674(5) 2 d S TU P A 1
C1 C 0.4967(2) 0.1951(9) 0.6511(4) 0.0316(13) Uani 1 1 d . U . . .
C18A C 0.8913(3) -0.500000 0.9624(8) 0.051(4) Uani 0.674(5) 2 d GS TU P A 1
H18A H 0.926756 -0.500000 0.959008 0.062 Uiso 0.674(5) 2 calc R U P A 1
C19A C 0.8559(4) -0.500(2) 0.8835(6) 0.073(5) Uani 0.674(5) 2 d G TU P A 1
H19A H 0.867402 -0.500000 0.826764 0.088 Uiso 0.674(5) 2 calc R U P A 1
C20A C 0.8036(4) -0.500(3) 0.8885(7) 0.071(4) Uani 0.674(5) 2 d G TU P A 1
C15A C 0.7866(3) -0.500(3) 0.9724(8) 0.050(3) Uani 0.674(5) 2 d G TU P A 1
C16A C 0.8220(4) -0.500(3) 1.0513(7) 0.061(4) Uani 0.674(5) 2 d G TU P A 1
H16A H 0.810556 -0.500000 1.108077 0.073 Uiso 0.674(5) 2 calc R U P A 1
C17A C 0.8744(3) -0.500(2) 1.0463(7) 0.059(4) Uani 0.674(5) 2 d G TU P A 1
H17A H 0.898333 -0.500000 1.099667 0.071 Uiso 0.674(5) 2 calc R U P A 1
C13B C 0.6565(17) -0.500000 1.105(4) 0.067(6) Uani 0.326(5) 2 d S TU P A 2
H13B H 0.685419 -0.500000 1.149795 0.081 Uiso 0.326(5) 2 calc R U P A 2
C2A C 0.6090(6) 0.500000 0.4676(12) 0.043(3) Uani 0.674(5) 2 d S TU P A 1
H2A H 0.598248 0.500000 0.404697 0.052 Uiso 0.674(5) 2 calc R U P A 1
C11 C 0.5052(2) -0.1917(8) 0.8435(4) 0.0297(12) Uani 1 1 d . U . . .
C2B C 0.6246(15) 0.500000 0.506(3) 0.049(6) Uani 0.326(5) 2 d S TU P A 2
H2B H 0.626679 0.500000 0.443978 0.059 Uiso 0.326(5) 2 calc R U P A 2
C3A C 0.6541(7) 0.500000 0.6007(15) 0.051(4) Uani 0.674(5) 2 d S TU P A 1
H3A H 0.681839 0.500000 0.648123 0.061 Uiso 0.674(5) 2 calc R U P A 1
C3B C 0.6511(15) 0.500000 0.645(3) 0.066(7) Uani 0.326(5) 2 d S TU P A 2
H3B H 0.673861 0.500000 0.700065 0.080 Uiso 0.326(5) 2 calc R U P A 2
C12B C 0.6134(16) -0.500000 0.976(3) 0.056(6) Uani 0.326(5) 2 d S TU P A 2
H12B H 0.601737 -0.500000 0.912946 0.068 Uiso 0.326(5) 2 calc R U P A 2
C4A C 0.7429(7) 0.500000 0.5118(14) 0.045(3) Uani 0.674(5) 2 d S TU P A 1
H4A H 0.745026 0.500000 0.575220 0.054 Uiso 0.674(5) 2 calc R U P A 1
C20B C 0.7872(8) -0.500000 0.884(2) 0.088(7) Uani 0.326(5) 2 d GS TU P A 2
H20B H 0.754571 -0.500000 0.848003 0.105 Uiso 0.326(5) 2 calc R U P A 2
C19B C 0.8312(12) -0.500(2) 0.8422(17) 0.089(8) Uani 0.326(5) 2 d G TU P A 2
H19B H 0.828407 -0.500000 0.778738 0.107 Uiso 0.326(5) 2 calc R U P A 2
C18B C 0.8795(9) -0.500(3) 0.895(2) 0.087(8) Uani 0.326(5) 2 d G TU P A 2
H18B H 0.909244 -0.500000 0.866880 0.105 Uiso 0.326(5) 2 calc R U P A 2
C17B C 0.8836(9) -0.500(3) 0.989(2) 0.080(7) Uani 0.326(5) 2 d G TU P A 2
H17B H 0.916247 -0.500000 1.024287 0.096 Uiso 0.326(5) 2 calc R U P A 2
C16B C 0.8396(13) -0.500(3) 1.0301(17) 0.082(6) Uani 0.326(5) 2 d DG TU P A 2
C15B C 0.7914(10) -0.500(2) 0.977(2) 0.068(6) Uani 0.326(5) 2 d G TU P A 2
C4B C 0.7311(18) 0.500000 0.471(3) 0.059(7) Uani 0.326(5) 2 d S TU P A 2
H4B H 0.706652 0.500000 0.418594 0.071 Uiso 0.326(5) 2 calc R U P A 2
C5A C 0.7910(3) 0.500000 0.4710(8) 0.049(3) Uani 0.674(5) 2 d GS TU P A 1
C6A C 0.8394(4) 0.500(2) 0.5228(7) 0.055(3) Uani 0.674(5) 2 d G TU P A 1
C7A C 0.8832(3) 0.500(3) 0.4806(8) 0.062(4) Uani 0.674(5) 2 d G TU P A 1
H7A H 0.915926 0.500000 0.515567 0.074 Uiso 0.674(5) 2 calc R U P A 1
C8A C 0.8784(3) 0.500(3) 0.3866(9) 0.076(5) Uani 0.674(5) 2 d G TU P A 1
H8A H 0.907994 0.500000 0.358055 0.091 Uiso 0.674(5) 2 calc R U P A 1
C9A C 0.8300(4) 0.500(3) 0.3348(7) 0.087(5) Uani 0.674(5) 2 d G TU P A 1
H9A H 0.826759 0.500000 0.271281 0.104 Uiso 0.674(5) 2 calc R U P A 1
C10A C 0.7862(3) 0.500(2) 0.3770(8) 0.073(5) Uani 0.674(5) 2 d G TU P A 1
H10A H 0.753455 0.500000 0.342018 0.088 Uiso 0.674(5) 2 calc R U P A 1
C14B C 0.7430(19) -0.500000 1.012(4) 0.068(8) Uani 0.326(5) 2 d S TU P A 2
H14B H 0.744016 -0.500000 1.074985 0.081 Uiso 0.326(5) 2 calc R U P A 2
C12A C 0.6221(7) -0.500000 1.0111(11) 0.041(3) Uani 0.674(5) 2 d S TU P A 1
H12A H 0.621169 -0.500000 0.947860 0.049 Uiso 0.674(5) 2 calc R U P A 1
C13A C 0.6506(7) -0.500000 1.1517(14) 0.069(5) Uani 0.674(5) 2 d S TU P A 1
H13A H 0.673156 -0.500000 1.206656 0.083 Uiso 0.674(5) 2 calc R U P A 1
C14A C 0.7299(8) -0.500000 0.9811(12) 0.046(4) Uani 0.674(5) 2 d S TU P A 1
H14A H 0.704566 -0.500000 0.929724 0.055 Uiso 0.674(5) 2 calc R U P A 1
C5B C 0.7874(6) 0.500000 0.471(2) 0.056(6) Uani 0.326(5) 2 d GS TU P A 2
C6B C 0.8225(9) 0.500(2) 0.5504(16) 0.065(6) Uani 0.326(5) 2 d G TU P A 2
H6B H 0.810766 0.500000 0.606926 0.078 Uiso 0.326(5) 2 calc R U P A 2
C7B C 0.8750(8) 0.500(3) 0.5462(16) 0.068(6) Uani 0.326(5) 2 d G TU P A 2
H7B H 0.898688 0.500000 0.599825 0.081 Uiso 0.326(5) 2 calc R U P A 2
C8B C 0.8923(6) 0.500(3) 0.4626(19) 0.062(7) Uani 0.326(5) 2 d G TU P A 2
H8B H 0.927816 0.500000 0.459768 0.075 Uiso 0.326(5) 2 calc R U P A 2
C9B C 0.8573(9) 0.500(3) 0.3833(16) 0.080(7) Uani 0.326(5) 2 d G TU P A 2
H9B H 0.869023 0.500000 0.326812 0.096 Uiso 0.326(5) 2 calc R U P A 2
C10B C 0.8048(8) 0.500(2) 0.3875(16) 0.076(6) Uani 0.326(5) 2 d G TU P A 2

loop_
_atom_site_aniso_label
_atom_site_aniso_U_11
_atom_site_aniso_U_22
_atom_site_aniso_U_33
_atom_site_aniso_U_23
_atom_site_aniso_U_13
_atom_site_aniso_U_12
Pt1 0.0326(2) 0.0197(2) 0.0223(2) 0.000 0.00392(12) 0.000
Fe1 0.0292(8) 0.0168(8) 0.0165(7) 0.000 0.0044(6) 0.000
Fe2 0.0316(8) 0.0171(8) 0.0189(7) 0.000 0.0051(6) 0.000
O1A 0.065(10) 0.145(18) 0.087(10) 0.021(10) -0.012(8) 0.015(10)
O3B 0.078(19) 0.12(2) 0.096(17) 0.003(15) 0.007(14) -0.010(15)
O1B 0.12(3) 0.15(3) 0.09(2) 0.017(18) -0.02(2) -0.01(2)
O3A 0.071(10) 0.181(18) 0.072(10) -0.016(11) -0.005(8) -0.019(10)
O2A 0.114(14) 0.098(14) 0.084(11) -0.017(10) 0.008(10) 0.003(10)
O4A 0.095(14) 0.163(19) 0.080(12) 0.020(11) -0.009(10) 0.009(13)
O4B 0.11(2) 0.12(2) 0.11(2) 0.001(16) 0.018(18) -0.011(15)
O2B 0.079(17) 0.14(2) 0.081(19) -0.007(17) -0.015(15) -0.007(14)
N1 0.055(3) 0.027(3) 0.026(2) -0.001(2) 0.002(2) 0.003(2)
N10A 0.030(4) 0.065(8) 0.047(7) 0.000 0.003(4) 0.000
N7 0.057(3) 0.029(3) 0.030(2) 0.004(2) 0.011(2) 0.001(2)
N2 0.043(4) 0.035(5) 0.058(4) 0.000 0.012(3) 0.000
N5B 0.036(7) 0.081(14) 0.069(11) 0.000 0.001(8) 0.000
N12A 0.052(7) 0.161(15) 0.064(7) 0.000 -0.001(6) 0.000
N9A 0.037(6) 0.118(12) 0.050(7) 0.000 0.007(5) 0.000
N3A 0.042(6) 0.075(9) 0.048(6) 0.000 0.014(5) 0.000
N11A 0.034(5) 0.077(9) 0.051(6) 0.000 0.005(4) 0.000
N3B 0.044(10) 0.089(17) 0.060(9) 0.000 0.008(8) 0.000
N6B 0.073(13) 0.141(19) 0.082(11) 0.000 -0.011(11) 0.000
N6A 0.052(8) 0.103(11) 0.073(7) 0.000 -0.004(5) 0.000
N8 0.041(4) 0.045(5) 0.062(5) 0.000 0.007(3) 0.000
N4A 0.030(5) 0.060(8) 0.046(6) 0.000 0.009(5) 0.000
N9B 0.045(9) 0.096(15) 0.064(8) 0.000 0.005(7) 0.000
N4B 0.037(6) 0.079(13) 0.055(11) 0.000 0.001(7) 0.000
N10B 0.048(8) 0.074(14) 0.066(10) 0.000 0.008(8) 0.000
N11B 0.052(8) 0.094(16) 0.081(13) 0.000 0.016(9) 0.000
N12B 0.078(16) 0.112(17) 0.102(11) 0.000 0.000(10) 0.000
N5A 0.038(5) 0.090(10) 0.054(6) 0.000 0.015(5) 0.000
C1 0.038(3) 0.031(3) 0.026(2) -0.003(2) 0.002(2) -0.001(3)
C18A 0.024(6) 0.066(10) 0.065(8) 0.000 0.006(5) 0.000
C19A 0.034(7) 0.118(13) 0.066(8) 0.000 -0.002(6) 0.000
C20A 0.038(6) 0.107(12) 0.065(6) 0.000 0.003(5) 0.000
C15A 0.037(6) 0.044(9) 0.067(6) 0.000 0.006(4) 0.000
C16A 0.037(6) 0.082(11) 0.063(7) 0.000 0.010(5) 0.000
C17A 0.036(6) 0.076(11) 0.067(7) 0.000 0.010(6) 0.000
C13B 0.044(8) 0.093(15) 0.064(10) 0.000 0.003(8) 0.000
C2A 0.030(6) 0.054(9) 0.046(6) 0.000 0.006(4) 0.000
C11 0.045(3) 0.019(3) 0.026(2) 0.000(2) 0.007(2) 0.000(2)
C2B 0.035(7) 0.056(14) 0.054(10) 0.000 0.003(7) 0.000
C3A 0.040(6) 0.069(10) 0.044(7) 0.000 0.009(5) 0.000
C3B 0.044(9) 0.097(19) 0.057(10) 0.000 0.005(7) 0.000
C12B 0.047(9) 0.058(16) 0.064(10) 0.000 0.008(7) 0.000
C4A 0.041(5) 0.037(8) 0.056(8) 0.000 0.007(5) 0.000
C20B 0.056(11) 0.123(16) 0.085(10) 0.000 0.015(9) 0.000
C19B 0.052(12) 0.136(19) 0.080(12) 0.000 0.007(9) 0.000
C18B 0.053(12) 0.107(18) 0.098(12) 0.000 0.000(10) 0.000
C17B 0.046(10) 0.090(16) 0.098(11) 0.000 -0.007(10) 0.000
C16B 0.056(9) 0.085(15) 0.102(10) 0.000 0.002(8) 0.000
C15B 0.051(8) 0.069(15) 0.084(10) 0.000 0.013(8) 0.000
C4B 0.038(9) 0.067(16) 0.071(12) 0.000 0.004(9) 0.000
C5A 0.035(5) 0.039(9) 0.071(6) 0.000 0.006(5) 0.000
C6A 0.038(6) 0.055(9) 0.073(6) 0.000 0.006(5) 0.000
C7A 0.039(6) 0.057(10) 0.091(8) 0.000 0.013(6) 0.000
C8A 0.046(7) 0.096(13) 0.090(8) 0.000 0.025(7) 0.000
C9A 0.049(8) 0.126(15) 0.088(9) 0.000 0.020(6) 0.000
C10A 0.046(8) 0.104(12) 0.072(7) 0.000 0.016(6) 0.000
C14B 0.053(9) 0.069(17) 0.081(14) 0.000 0.014(9) 0.000
C12A 0.035(5) 0.042(8) 0.044(6) 0.000 -0.002(5) 0.000
C13A 0.039(6) 0.120(14) 0.048(6) 0.000 0.005(5) 0.000
C14A 0.034(7) 0.051(9) 0.051(7) 0.000 0.001(6) 0.000
C5B 0.037(8) 0.054(15) 0.074(9) 0.000 0.002(7) 0.000
C6B 0.042(9) 0.078(15) 0.075(10) 0.000 0.002(8) 0.000
C7B 0.042(9) 0.088(16) 0.071(11) 0.000 0.002(9) 0.000
C8B 0.039(10) 0.069(16) 0.079(11) 0.000 0.010(8) 0.000
C9B 0.052(10) 0.112(17) 0.076(11) 0.000 0.010(8) 0.000
C10B 0.049(10) 0.105(15) 0.074(9) 0.000 0.006(7) 0.000

loop_
_atom_type_symbol
_atom_type_description
_atom_type_scat_dispersion_real
_atom_type_scat_dispersion_imag
_atom_type_scat_source
C C 0.0033 0.0016 'International Tables Vol C Tables 4.2.6.8 and 6.1.1.4'
H H 0.0000 0.0000 'International Tables Vol C Tables 4.2.6.8 and 6.1.1.4'
Fe Fe 0.3463 0.8444 'International Tables Vol C Tables 4.2.6.8 and 6.1.1.4'
N N 0.0061 0.0033 'International Tables Vol C Tables 4.2.6.8 and 6.1.1.4'
O O 0.0106 0.0060 'International Tables Vol C Tables 4.2.6.8 and 6.1.1.4'
Pt Pt -1.7033 8.3905 'International Tables Vol C Tables 4.2.6.8 and 6.1.1.4'

loop_
_geom_angle_atom_site_label_1
_geom_angle_atom_site_label_2
_geom_angle_atom_site_label_3
_geom_angle
_geom_angle_site_symmetry_1
_geom_angle_site_symmetry_3
_geom_angle_publ_flag
C1 Pt1 C1 89.0(3) 6 . ?
C11 Pt1 C1 91.2(3) . 6 ?
C11 Pt1 C1 179.4(2) . . ?
C11 Pt1 C1 179.4(2) 6 6 ?
C11 Pt1 C1 91.2(3) 6 . ?
C11 Pt1 C11 88.6(3) 6 . ?
N1 Fe1 N1 89.5(3) . 6_565 ?
N1 Fe1 N1 180.0(3) . 5_666 ?
N1 Fe1 N1 89.5(3) 2_656 5_666 ?
N1 Fe1 N1 180.0 6_565 2_656 ?
N1 Fe1 N1 90.5(3) 6_565 5_666 ?
N1 Fe1 N1 90.5(3) . 2_656 ?
N1 Fe1 N2 89.9(2) 6_565 . ?
N1 Fe1 N2 89.9(2) 5_666 5_666 ?
N1 Fe1 N2 90.1(2) . 5_666 ?
N1 Fe1 N2 90.1(2) 5_666 . ?
N1 Fe1 N2 89.9(2) . . ?
N1 Fe1 N2 89.9(2) 2_656 5_666 ?
N1 Fe1 N2 90.1(2) 2_656 . ?
N1 Fe1 N2 90.1(2) 6_565 5_666 ?
N2 Fe1 N2 180.0 5_666 . ?
N7 Fe2 N7 89.0(3) 2_657 5_647 ?
N7 Fe2 N7 89.0(3) . 6_545 ?
N7 Fe2 N7 180.0(2) . 5_647 ?
N7 Fe2 N7 91.0(3) . 2_657 ?
N7 Fe2 N7 180.0 6_545 2_657 ?
N7 Fe2 N7 91.0(3) 6_545 5_647 ?
N7 Fe2 N8 88.2(2) . 5_647 ?
N7 Fe2 N8 88.2(2) 2_657 . ?
N7 Fe2 N8 91.8(2) . . ?
N7 Fe2 N8 91.8(2) 6_545 . ?
N7 Fe2 N8 91.8(2) 2_657 5_647 ?
N7 Fe2 N8 88.2(2) 5_647 . ?
N7 Fe2 N8 88.2(2) 6_545 5_647 ?
N7 Fe2 N8 91.8(2) 5_647 5_647 ?
N8 Fe2 N8 180.0 5_647 . ?
O1A O1A O2A 110.2(14) 6_565 6_565 ?
N6A O1A O1A 57.5(14) . 6_565 ?
N6A O1A O2A 63.2(14) . 6_565 ?
O3A O3A O4A 105.4(17) 6_545 6_545 ?
N12A O3A O3A 50.7(14) . 6_545 ?
N12A O3A O4A 64.5(16) . 6_545 ?
N6A O2A O1A 45.8(13) . 6_565 ?
N12A O4A O3A 45.5(13) . 6_545 ?
C1 N1 Fe1 174.2(6) . . ?
C12A N10A N11A 134.6(17) . . ?
C12A N10A C13A 103.0(14) . . ?
C13A N10A N11A 122.4(14) . . ?
C11 N7 Fe2 169.7(6) . . ?
N3A N2 Fe1 127.8(8) . . ?
N3A N2 C2A 111.9(12) . . ?
N3B N2 Fe1 113.4(13) . . ?
C2A N2 Fe1 120.3(9) . . ?
C2B N2 Fe1 149.3(19) . . ?
C2B N2 N3B 97(2) . . ?
N4B N5B C4B 115(3) . . ?
O3A N12A O3A 79(3) 6_545 . ?
O3A N12A O4A 70.1(16) . 6_545 ?
O3A N12A O4A 70.1(16) 6_545 . ?
O3A N12A O4A 130(2) . . ?
O3A N12A O4A 130(2) 6_545 6_545 ?
O3A N12A C20A 120.9(18) . . ?
O3A N12A C20A 120.9(18) 6_545 . ?
O4A N12A O4A 102(3) 6_545 . ?
C20A N12A O4A 108.5(15) . 6_545 ?
C20A N12A O4A 108.5(15) . . ?
C13A N9A N8 104.2(14) . . ?
N2 N3A C3A 107.2(15) . . ?
C14A N11A N10A 118.5(15) . . ?
C3B N3B N2 102(3) . . ?
O1B N6B O1B 87(6) 6_565 . ?
O2B N6B O1B 136(4) . . ?
O2B N6B O1B 78(4) 6_565 . ?
O2B N6B O2B 85(6) 6_565 . ?
O2B N6B C10B 116(4) 6_565 . ?
O2B N6B C10B 116(4) . . ?
C10B N6B O1B 108(3) . . ?
O1A N6A O1A 65(3) . 6_565 ?
O1A N6A O2A 71.0(16) . 6_565 ?
O1A N6A O2A 122(2) 6_565 6_565 ?
O1A N6A O2A 122(2) . . ?
O1A N6A O2A 71.0(16) 6_565 . ?
O1A N6A C6A 126.1(18) 6_565 . ?
O1A N6A C6A 126.1(18) . . ?
O2A N6A O2A 106(2) 6_565 . ?
C6A N6A O2A 109.9(14) . 6_565 ?
C6A N6A O2A 109.9(14) . . ?
N9A N8 Fe2 120.2(8) . . ?
N9B N8 Fe2 135(2) . . ?
N9B N8 C12B 111(3) . . ?
C12B N8 Fe2 113.6(18) . . ?
C12A N8 Fe2 135.4(10) . . ?
C12A N8 N9A 104.5(12) . . ?
C2A N4A N5A 121.8(14) . . ?
C3A N4A N5A 133.1(16) . . ?
C3A N4A C2A 105.1(13) . . ?
N8 N9B C13B 105(4) . . ?
C2B N4B N5B 136(4) . . ?
C2B N4B C3B 104(4) . . ?
C3B N4B N5B 120(4) . . ?
C13B N10B N11B 134(4) . . ?
C12B N10B N11B 121(4) . . ?
C12B N10B C13B 105(4) . . ?
C14B N11B N10B 113(4) . . ?
O3B N12B O3B 77(6) 6_545 . ?
O3B N12B O4B 132(4) . . ?
O3B N12B O4B 71(3) 6_545 . ?
O3B N12B C16B 122(4) . . ?
O3B N12B C16B 122(4) 6_545 . ?
C16B N12B O4B 105(3) . . ?
C4A N5A N4A 116.4(15) . . ?
N1 C1 Pt1 177.9(6) . . ?
C19A C18A H18A 120.0 . . ?
C19A C18A C17A 120.0 . . ?
C17A C18A H18A 120.0 . . ?
C18A C19A H19A 120.0 . . ?
C18A C19A C20A 120.0 . . ?
C20A C19A H19A 120.0 . . ?
C19A C20A N12A 120.7(11) . . ?
C15A C20A N12A 119.3(11) . . ?
C15A C20A C19A 120.0 . . ?
C20A C15A C16A 120.0 . . ?
C20A C15A C14A 121.8(10) . . ?
C16A C15A C14A 118.2(10) . . ?
C15A C16A H16A 120.0 . . ?
C17A C16A C15A 120.0 . . ?
C17A C16A H16A 120.0 . . ?
C18A C17A H17A 120.0 . . ?
C16A C17A C18A 120.0 . . ?
C16A C17A H17A 120.0 . . ?
N9B C13B N10B 112(4) . . ?
N9B C13B H13B 124.1 . . ?
N10B C13B H13B 124.1 . . ?
N2 C2A N4A 105.0(14) . . ?
N2 C2A H2A 127.5 . . ?
N4A C2A H2A 127.5 . . ?
N7 C11 Pt1 176.2(6) . . ?
N2 C2B N4B 122(4) . . ?
N2 C2B H2B 119.1 . . ?
N4B C2B H2B 119.1 . . ?
N3A C3A N4A 110.8(16) . . ?
N3A C3A H3A 124.6 . . ?
N4A C3A H3A 124.6 . . ?
N3B C3B H3B 122.9 . . ?
N4B C3B N3B 114(4) . . ?
N4B C3B H3B 122.9 . . ?
N8 C12B H12B 127.0 . . ?
N10B C12B N8 106(4) . . ?
N10B C12B H12B 127.0 . . ?
N5A C4A H4A 119.0 . . ?
N5A C4A C5A 121.9(17) . . ?
C5A C4A H4A 119.0 . . ?
C19B C20B H20B 120.0 . . ?
C19B C20B C15B 120.0 . . ?
C15B C20B H20B 120.0 . . ?
C20B C19B H19B 120.0 . . ?
C20B C19B C18B 120.0 . . ?
C18B C19B H19B 120.0 . . ?
C19B C18B H18B 120.0 . . ?
C17B C18B C19B 120.0 . . ?
C17B C18B H18B 120.0 . . ?
C18B C17B H17B 120.0 . . ?
C16B C17B C18B 120.0 . . ?
C16B C17B H17B 120.0 . . ?
N12B C16B C17B 116(3) . . ?
N12B C16B C15B 124(3) . . ?
C17B C16B C15B 120.0 . . ?
C20B C15B C14B 115(3) . . ?
C16B C15B C20B 120.0 . . ?
C16B C15B C14B 125(3) . . ?
N5B C4B H4B 124.1 . . ?
N5B C4B C5B 112(4) . . ?
C5B C4B H4B 124.1 . . ?
C6A C5A C4A 122.6(11) . . ?
C6A C5A C10A 120.0 . . ?
C10A C5A C4A 117.4(11) . . ?
N6A C6A C5A 124.0(11) . . ?
N6A C6A C7A 116.0(11) . . ?
C7A C6A C5A 120.0 . . ?
C6A C7A H7A 120.0 . . ?
C6A C7A C8A 120.0 . . ?
C8A C7A H7A 120.0 . . ?
C7A C8A H8A 120.0 . . ?
C7A C8A C9A 120.0 . . ?
C9A C8A H8A 120.0 . . ?
C8A C9A H9A 120.0 . . ?
C10A C9A C8A 120.0 . . ?
C10A C9A H9A 120.0 . . ?
C5A C10A H10A 120.0 . . ?
C9A C10A C5A 120.0 . . ?
C9A C10A H10A 120.0 . . ?
N11B C14B C15B 125(5) . . ?
N11B C14B H14B 117.5 . . ?
C15B C14B H14B 117.5 . . ?
N10A C12A H12A 122.6 . . ?
N8 C12A N10A 114.9(15) . . ?
N8 C12A H12A 122.6 . . ?
N10A C13A H13A 123.3 . . ?
N9A C13A N10A 113.5(17) . . ?
N9A C13A H13A 123.3 . . ?
N11A C14A C15A 117.4(15) . . ?
N11A C14A H14A 121.3 . . ?
C15A C14A H14A 121.3 . . ?
C6B C5B C4B 123(3) . . ?
C6B C5B C10B 120.0 . . ?
C10B C5B C4B 117(3) . . ?
C5B C6B H6B 120.0 . . ?
C5B C6B C7B 120.0 . . ?
C7B C6B H6B 120.0 . . ?
C6B C7B H7B 120.0 . . ?
C8B C7B C6B 120.0 . . ?
C8B C7B H7B 120.0 . . ?
C7B C8B H8B 120.0 . . ?
C7B C8B C9B 120.0 . . ?
C9B C8B H8B 120.0 . . ?
C8B C9B H9B 120.0 . . ?
C8B C9B C10B 120.0 . . ?
C10B C9B H9B 120.0 . . ?
C5B C10B N6B 117(3) . . ?
C9B C10B N6B 123(3) . . ?
C9B C10B C5B 120.0 . . ?

loop_
_geom_bond_atom_site_label_1
_geom_bond_atom_site_label_2
_geom_bond_distance
_geom_bond_site_symmetry_2
_geom_bond_publ_flag
Pt1 C1 2.006(6) 6 ?
Pt1 C1 2.006(6) . ?
Pt1 C11 1.978(6) 6 ?
Pt1 C11 1.978(6) . ?
Fe1 N1 2.027(5) 6_565 ?
Fe1 N1 2.027(5) . ?
Fe1 N1 2.027(5) 2_656 ?
Fe1 N1 2.027(5) 5_666 ?
Fe1 N2 2.076(8) 5_666 ?
Fe1 N2 2.076(8) . ?
Fe2 N7 2.110(5) 6_545 ?
Fe2 N7 2.110(5) . ?
Fe2 N7 2.110(5) 5_647 ?
Fe2 N7 2.110(5) 2_657 ?
Fe2 N8 2.172(8) . ?
Fe2 N8 2.172(8) 5_647 ?
O1A O1A 1.21(5) 6_565 ?
O1A O2A 1.48(3) 6_565 ?
O1A N6A 1.13(2) . ?
O3B O3B 1.39(11) 6_545 ?
O3B O4B 1.41(6) 6_545 ?
O3B N12B 1.12(5) . ?
O1B O2B 1.76(8) 6_565 ?
O1B N6B 1.56(6) . ?
O3A O3A 1.46(6) 6_545 ?
O3A O4A 1.52(3) 6_545 ?
O3A N12A 1.15(2) . ?
O2A N6A 1.40(3) . ?
O4A N12A 1.46(3) . ?
O4B N12B 1.30(6) . ?
O2B O2B 1.65(12) 6_565 ?
O2B N6B 1.22(5) . ?
N1 C1 1.136(9) . ?
N10A N11A 1.381(18) . ?
N10A C12A 1.35(2) . ?
N10A C13A 1.36(2) . ?
N7 C11 1.144(9) . ?
N2 N3A 1.281(18) . ?
N2 N3B 1.63(4) . ?
N2 C2A 1.327(17) . ?
N2 C2B 1.30(4) . ?
N5B N4B 1.38(4) . ?
N5B C4B 1.38(6) . ?
N12A C20A 1.43(2) . ?
N9A N8 1.49(2) . ?
N9A C13A 1.29(3) . ?
N3A C3A 1.29(2) . ?
N11A C14A 1.26(2) . ?
N3B C3B 1.35(5) . ?
N6B C10B 1.41(4) . ?
N6A C6A 1.377(19) . ?
N8 N9B 1.20(5) . ?
N8 C12B 1.45(4) . ?
N8 C12A 1.26(2) . ?
N4A N5A 1.395(18) . ?
N4A C2A 1.38(2) . ?
N4A C3A 1.34(2) . ?
N9B C13B 1.33(7) . ?
N4B C2B 1.31(5) . ?
N4B C3B 1.34(5) . ?
N10B N11B 1.38(5) . ?
N10B C13B 1.37(6) . ?
N10B C12B 1.25(5) . ?
N11B C14B 1.27(6) . ?
N12B C16B 1.29(2) . ?
N5A C4A 1.21(2) . ?
C18A H18A 0.9400 . ?
C18A C19A 1.3900 . ?
C18A C17A 1.3900 . ?
C19A H19A 0.9400 . ?
C19A C20A 1.3900 . ?
C20A C15A 1.3900 . ?
C15A C16A 1.3900 . ?
C15A C14A 1.51(2) . ?
C16A H16A 0.9400 . ?
C16A C17A 1.3900 . ?
C17A H17A 0.9400 . ?
C13B H13B 0.9400 . ?
C2A H2A 0.9400 . ?
C2B H2B 0.9400 . ?
C3A H3A 0.9400 . ?
C3B H3B 0.9400 . ?
C12B H12B 0.9400 . ?
C4A H4A 0.9400 . ?
C4A C5A 1.482(19) . ?
C20B H20B 0.9400 . ?
C20B C19B 1.3900 . ?
C20B C15B 1.3900 . ?
C19B H19B 0.9400 . ?
C19B C18B 1.3900 . ?
C18B H18B 0.9400 . ?
C18B C17B 1.3900 . ?
C17B H17B 0.9400 . ?
C17B C16B 1.3900 . ?
C16B C15B 1.3900 . ?
C15B C14B 1.44(5) . ?
C4B H4B 0.9400 . ?
C4B C5B 1.48(5) . ?
C5A C6A 1.3900 . ?
C5A C10A 1.3900 . ?
C6A C7A 1.3900 . ?
C7A H7A 0.9400 . ?
C7A C8A 1.3900 . ?
C8A H8A 0.9400 . ?
C8A C9A 1.3900 . ?
C9A H9A 0.9400 . ?
C9A C10A 1.3900 . ?
C10A H10A 0.9400 . ?
C14B H14B 0.9400 . ?
C12A H12A 0.9400 . ?
C13A H13A 0.9400 . ?
C14A H14A 0.9400 . ?
C5B C6B 1.3900 . ?
C5B C10B 1.3900 . ?
C6B H6B 0.9400 . ?
C6B C7B 1.3900 . ?
C7B H7B 0.9400 . ?
C7B C8B 1.3900 . ?
C8B H8B 0.9400 . ?
C8B C9B 1.3900 . ?
C9B H9B 0.9400 . ?
C9B C10B 1.3900 . ?

loop_
_geom_torsion_atom_site_label_1
_geom_torsion_atom_site_label_2
_geom_torsion_atom_site_label_3
_geom_torsion_atom_site_label_4
_geom_torsion
_geom_torsion_site_symmetry_1
_geom_torsion_site_symmetry_2
_geom_torsion_site_symmetry_3
_geom_torsion_site_symmetry_4
_geom_torsion_publ_flag
Fe1 N2 N3A C3A 180.000(3) . . . . ?
Fe1 N2 N3B C3B 180.000(6) . . . . ?
Fe1 N2 C2A N4A 180.000(2) . . . . ?
Fe1 N2 C2B N4B 180.000(8) . . . . ?
Fe2 N8 N9B C13B 180.000(15) . . . . ?
Fe2 N8 C12B N10B 180.000(9) . . . . ?
Fe2 N8 C12A N10A 180.000(5) . . . . ?
O1A O1A N6A O2A -141.2(16) 6_565 . . 6_565 ?
O1A O1A N6A O2A -44.2(16) 6_565 . . . ?
O1A O1A N6A C6A 118(2) 6_565 . . . ?
O1A O2A N6A O1A 42(2) 6_565 . . . ?
O1A O2A N6A O2A 119(2) 6_565 . . 6_565 ?
O1A O2A N6A C6A -122.5(19) 6_565 . . . ?
O1A N6A C6A C5A 138(2) . . . . ?
O1A N6A C6A C5A -138(2) 6_565 . . . ?
O1A N6A C6A C7A 42(2) 6_565 . . . ?
O1A N6A C6A C7A -42(2) . . . . ?
O3B O3B N12B O4B 145(4) 6_545 . . 6_545 ?
O3B O3B N12B O4B 48(5) 6_545 . . . ?
O3B O3B N12B C16B -120(6) 6_545 . . . ?
O3B O4B N12B O3B -50(7) 6_545 . . . ?
O3B O4B N12B O4B -130(5) 6_545 . . 6_545 ?
O3B O4B N12B C16B 120(4) 6_545 . . . ?
O3B N12B C16B C17B -47(5) 6_545 . . . ?
O3B N12B C16B C17B 47(5) . . . . ?
O3B N12B C16B C15B 133(5) 6_545 . . . ?
O3B N12B C16B C15B -133(5) . . . . ?
O1B O2B N6B O1B 72(7) 6_565 . . . ?
O1B O2B N6B O2B 139(4) 6_565 . . 6_565 ?
O1B O2B N6B C10B -105(4) 6_565 . . . ?
O1B N6B C10B C5B 134(3) . . . . ?
O1B N6B C10B C5B -134(3) 6_565 . . . ?
O1B N6B C10B C9B -46(3) . . . . ?
O1B N6B C10B C9B 46(3) 6_565 . . . ?
O3A O3A N12A O4A -140.5(18) 6_545 . . 6_545 ?
O3A O3A N12A O4A -51(2) 6_545 . . . ?
O3A O3A N12A C20A 119(2) 6_545 . . . ?
O3A O4A N12A O3A 55(3) 6_545 . . . ?
O3A O4A N12A O4A 129(2) 6_545 . . 6_545 ?
O3A O4A N12A C20A -117.0(19) 6_545 . . . ?
O3A N12A C20A C19A 132(2) . . . . ?
O3A N12A C20A C19A -132(2) 6_545 . . . ?
O3A N12A C20A C15A -48(2) . . . . ?
O3A N12A C20A C15A 48(2) 6_545 . . . ?
O2A O1A N6A O1A 141.2(15) 6_565 . . 6_565 ?
O2A O1A N6A O2A 97(3) 6_565 . . . ?
O2A O1A N6A C6A -101.2(18) 6_565 . . . ?
O2A N6A C6A C5A -57.9(19) . . . . ?
O2A N6A C6A C5A 57.9(19) 6_565 . . . ?
O2A N6A C6A C7A 122.1(15) . . . . ?
O2A N6A C6A C7A -122.1(15) 6_565 . . . ?
O4A O3A N12A O3A 140.5(17) 6_545 . . 6_545 ?
O4A O3A N12A O4A 89(3) 6_545 . . . ?
O4A O3A N12A C20A -100.2(18) 6_545 . . . ?
O4A N12A C20A C19A -55.0(18) . . . . ?
O4A N12A C20A C19A 55.0(18) 6_545 . . . ?
O4A N12A C20A C15A 125.0(17) . . . . ?
O4A N12A C20A C15A -125.0(17) 6_545 . . . ?
O4B O3B N12B O3B -145(4) 6_545 . . 6_545 ?
O4B O3B N12B O4B -97(8) 6_545 . . . ?
O4B O3B N12B C16B 96(4) 6_545 . . . ?
O4B N12B C16B C17B -124(4) . . . . ?
O4B N12B C16B C17B 124(4) 6_545 . . . ?
O4B N12B C16B C15B -56(4) 6_545 . . . ?
O4B N12B C16B C15B 56(4) . . . . ?
O2B O1B N6B O1B 138(4) 6_565 . . 6_565 ?
O2B O1B N6B O2B 70(7) 6_565 . . . ?
O2B O1B N6B C10B -114(4) 6_565 . . . ?
O2B O2B N6B O1B -67(5) 6_565 . . . ?
O2B O2B N6B O1B -139(4) 6_565 . . 6_565 ?
O2B O2B N6B C10B 117(5) 6_565 . . . ?
O2B N6B C10B C5B -49(4) . . . . ?
O2B N6B C10B C5B 49(4) 6_565 . . . ?
O2B N6B C10B C9B 131(4) . . . . ?
O2B N6B C10B C9B -131(4) 6_565 . . . ?
N10A N11A C14A C15A 180.0(9) . . . . ?
N2 N3A C3A N4A 0.000(3) . . . . ?
N2 N3B C3B N4B 0.000(7) . . . . ?
N5B N4B C2B N2 180.000(7) . . . . ?
N5B N4B C3B N3B 180.000(8) . . . . ?
N5B C4B C5B C6B 0.0(7) . . . . ?
N5B C4B C5B C10B 180.0(7) . . . . ?
N12A C20A C15A C16A 180.0(17) . . . . ?
N12A C20A C15A C14A 0.0(15) . . . . ?
N9A N8 C12A N10A 0.000(5) . . . . ?
N3A N2 C2A N4A 0.000(2) . . . . ?
N11A N10A C12A N8 180.000(6) . . . . ?
N11A N10A C13A N9A 180.000(7) . . . . ?
N3B N2 C2B N4B 0.000(6) . . . . ?
N6A C6A C7A C8A 180.0(13) . . . . ?
N8 N9A C13A N10A 0.000(6) . . . . ?
N8 N9B C13B N10B 0.000(17) . . . . ?
N4A N5A C4A C5A 180.000(2) . . . . ?
N9B N8 C12B N10B 0.000(12) . . . . ?
N4B N5B C4B C5B 180.000(5) . . . . ?
N10B N11B C14B C15B 180.0(8) . . . . ?
N11B N10B C13B N9B 180.000(16) . . . . ?
N11B N10B C12B N8 180.000(9) . . . . ?
N12B C16B C15B C20B 180.0(19) . . . . ?
N12B C16B C15B C14B 0.0(11) . . . . ?
N5A N4A C2A N2 180.000(2) . . . . ?
N5A N4A C3A N3A 180.000(3) . . . . ?
N5A C4A C5A C6A 180.0(7) . . . . ?
N5A C4A C5A C10A 0.0(7) . . . . ?
C18A C19A C20A N12A 180.0(17) . . . . ?
C18A C19A C20A C15A 0.0 . . . . ?
C19A C18A C17A C16A 0.0 . . . . ?
C19A C20A C15A C16A 0.0 . . . . ?
C19A C20A C15A C14A 180.0(14) . . . . ?
C20A C15A C16A C17A 0.0 . . . . ?
C20A C15A C14A N11A 180.0(8) . . . . ?
C15A C16A C17A C18A 0.0 . . . . ?
C16A C15A C14A N11A 0.0(13) . . . . ?
C17A C18A C19A C20A 0.0 . . . . ?
C13B N10B N11B C14B 0.000(19) . . . . ?
C13B N10B C12B N8 0.000(10) . . . . ?
C2A N2 N3A C3A 0.000(3) . . . . ?
C2A N4A N5A C4A 180.000(3) . . . . ?
C2A N4A C3A N3A 0.000(3) . . . . ?
C2B N2 N3B C3B 0.000(6) . . . . ?
C2B N4B C3B N3B 0.000(8) . . . . ?
C3A N4A N5A C4A 0.000(4) . . . . ?
C3A N4A C2A N2 0.000(2) . . . . ?
C3B N4B C2B N2 0.000(6) . . . . ?
C12B N8 N9B C13B 0.000(17) . . . . ?
C12B N10B N11B C14B 180.000(17) . . . . ?
C12B N10B C13B N9B 0.000(17) . . . . ?
C4A C5A C6A N6A 0.0(15) . . . . ?
C4A C5A C6A C7A 180.0(4) . . . . ?
C4A C5A C10A C9A 180.0(4) . . . . ?
C20B C19B C18B C17B 0.0 . . . . ?
C20B C15B C14B N11B 0.0(15) . . . . ?
C19B C20B C15B C16B 0.0 . . . . ?
C19B C20B C15B C14B 180.0(13) . . . . ?
C19B C18B C17B C16B 0.0 . . . . ?
C18B C17B C16B N12B 180.0(17) . . . . ?
C18B C17B C16B C15B 0.0 . . . . ?
C17B C16B C15B C20B 0.0 . . . . ?
C17B C16B C15B C14B 180.0(15) . . . . ?
C16B C15B C14B N11B 180.0(5) . . . . ?
C15B C20B C19B C18B 0.0 . . . . ?
C4B N5B N4B C2B 0.000(9) . . . . ?
C4B N5B N4B C3B 180.000(8) . . . . ?
C4B C5B C6B C7B 180.0(4) . . . . ?
C4B C5B C10B N6B 0.0(13) . . . . ?
C4B C5B C10B C9B 180.0(4) . . . . ?
C5A C6A C7A C8A 0.0 . . . . ?
C6A C5A C10A C9A 0.0 . . . . ?
C6A C7A C8A C9A 0.0 . . . . ?
C7A C8A C9A C10A 0.0 . . . . ?
C8A C9A C10A C5A 0.0 . . . . ?
C10A C5A C6A N6A 180.0(14) . . . . ?
C10A C5A C6A C7A 0.0 . . . . ?
C12A N10A N11A C14A 0.000(8) . . . . ?
C12A N10A C13A N9A 0.000(7) . . . . ?
C13A N10A N11A C14A 180.000(7) . . . . ?
C13A N10A C12A N8 0.000(5) . . . . ?
C13A N9A N8 Fe2 180.000(5) . . . . ?
C13A N9A N8 C12A 0.000(6) . . . . ?
C14A C15A C16A C17A 180.0(13) . . . . ?
C5B C6B C7B C8B 0.0 . . . . ?
C6B C5B C10B N6B 180.0(12) . . . . ?
C6B C5B C10B C9B 0.0 . . . . ?
C6B C7B C8B C9B 0.0 . . . . ?
C7B C8B C9B C10B 0.0 . . . . ?
C8B C9B C10B N6B 180.0(13) . . . . ?
C8B C9B C10B C5B 0.0 . . . . ?
C10B C5B C6B C7B 0.0 . . . . ?
